data_4028960
loop_
_publ_author_name
'Wang, Xiaozhao'
'Butler, Sean C.'
'Gallucci, Judith C.'
'Paquette, Leo A.'

_publ_section_title
;
 Enolization Regioselectivity Involving Stereoisomeric
 4a-Methyl-5-methoxyperhydrobenzo[7]annulen-2-ones
;
_journal_issue 17
_journal_name_full 'The Journal of Organic Chemistry'
_journal_page_first 6825
_journal_page_last 6830
_journal_paper_doi 10.1021/jo901391d
_journal_volume 74
_journal_year 2009
_chemical_compound_source 'synthesis as described'
_chemical_formula_moiety 'C19 H22 N2 O7'
_chemical_formula_sum 'C19 H22 N2 O7'
_chemical_formula_weight 390.39
_chemical_name_common 'Paquette 1523'
_chemical_name_systematic
;
 ?
;
_space_group_IT_number 14
_symmetry_cell_setting monoclinic
_symmetry_space_group_name_Hall '-P 2ybc'
_symmetry_space_group_name_H-M 'P 1 21/c 1'
_atom_sites_solution_hydrogens geom
_atom_sites_solution_primary direct
_atom_sites_solution_secondary difmap
_audit_conform_dict_location ftp://ftp.iucr.org/pub/cif_core.dic
_audit_conform_dict_name cif_core.dic
_audit_conform_dict_version 2.4
_audit_creation_date 2009-06-05T11:02:02-00:00
_audit_creation_method 'WinGX routine CIF_UPDATE'
_cell_angle_alpha 90
_cell_angle_beta 99.385(1)
_cell_angle_gamma 90
_cell_formula_units_Z 4
_cell_length_a 16.6110(4)
_cell_length_b 11.5186(3)
_cell_length_c 9.8507(2)
_cell_measurement_reflns_used 3435
_cell_measurement_temperature 293(2)
_cell_measurement_theta_max 25.028
_cell_measurement_theta_min 2.037
_cell_measurement_wavelength 0.71073
_cell_volume 1859.56(8)
_computing_cell_refinement 'HKL Scalepack (Otwinowski & Minor 1997)'
_computing_data_collection 'Collect (Nonius BV, 1998)'
_computing_data_reduction 'HKL Denzo and Scalepack (Otwinowski & Minor 1997)'
_computing_molecular_graphics 'Ortep-3 for Windows (Farrugia, 1997)'
_computing_publication_material 'WinGX publication routines (Farrugia, 1999)'
_computing_structure_refinement 'SHELXL-97 (Sheldrick, 2008)'
_computing_structure_solution 'SHELXS-86 (Sheldrick, 2008)'
_diffrn_ambient_temperature 293(2)
_diffrn_detector 'CCD plate'
_diffrn_detector_area_resol_mean 9
_diffrn_measured_fraction_theta_full 0.997
_diffrn_measured_fraction_theta_max 0.997
_diffrn_measurement_device '95mm CCD camera on \k-goniostat'
_diffrn_measurement_device_type 'Nonius KappaCCD'
_diffrn_measurement_method 'phi and omega scans'
_diffrn_orient_matrix_type 'by Nonius Collect from scalepack cell'
_diffrn_orient_matrix_UB_11 -0.331705E-1
_diffrn_orient_matrix_UB_12 -0.613989E-1
_diffrn_orient_matrix_UB_13 0.756098E-1
_diffrn_orient_matrix_UB_21 0.82068E-1
_diffrn_orient_matrix_UB_22 -0.140846E-1
_diffrn_orient_matrix_UB_23 0.245664E-1
_diffrn_orient_matrix_UB_31 -0.6196E-2
_diffrn_orient_matrix_UB_32 0.41373E-1
_diffrn_orient_matrix_UB_33 0.444191E-1
_diffrn_radiation_monochromator graphite
_diffrn_radiation_probe x-ray
_diffrn_radiation_type MoK\a
_diffrn_radiation_wavelength 0.71073
_diffrn_reflns_av_R_equivalents 0.034
_diffrn_reflns_limit_h_max 19
_diffrn_reflns_limit_h_min -19
_diffrn_reflns_limit_k_max 13
_diffrn_reflns_limit_k_min -13
_diffrn_reflns_limit_l_max 11
_diffrn_reflns_limit_l_min -11
_diffrn_reflns_number 24467
_diffrn_reflns_theta_full 25
_diffrn_reflns_theta_max 25
_diffrn_reflns_theta_min 2.16
_diffrn_source 'Enraf Nonius FR590'
_exptl_absorpt_coefficient_mu 0.107
_exptl_absorpt_correction_type none
_exptl_crystal_colour colorless
_exptl_crystal_density_diffrn 1.394
_exptl_crystal_density_method 'not measured'
_exptl_crystal_description 'rhombus-shaped block'
_exptl_crystal_F_000 824
_exptl_crystal_size_max 0.38
_exptl_crystal_size_mid 0.27
_exptl_crystal_size_min 0.19
_refine_diff_density_max 0.362
_refine_diff_density_min -0.185
_refine_diff_density_rms 0.038
_refine_ls_extinction_method none
_refine_ls_goodness_of_fit_ref 1.028
_refine_ls_hydrogen_treatment constr
_refine_ls_matrix_type full
_refine_ls_number_parameters 254
_refine_ls_number_reflns 3259
_refine_ls_number_restraints 0
_refine_ls_restrained_S_all 1.028
_refine_ls_R_factor_all 0.0651
_refine_ls_R_factor_gt 0.047
_refine_ls_shift/su_max 0.002
_refine_ls_shift/su_mean 0
_refine_ls_structure_factor_coef Fsqd
_refine_ls_weighting_details 'w=1/[\s^2^(Fo^2^)+(0.0721P)^2^+0.5435P] where P=(Fo^2^+2Fc^2^)/3'
_refine_ls_weighting_scheme calc
_refine_ls_wR_factor_gt 0.1234
_refine_ls_wR_factor_ref 0.1349
_reflns_number_gt 2469
_reflns_number_total 3259
_reflns_threshold_expression >2sigma(I)
_cod_data_source_file jo901391dsup1.cif
_cod_data_source_block Paquette1523
_cod_original_sg_symbol_H-M 'P 21/c'
_cod_database_code 4028960

loop_
_symmetry_equiv_pos_as_xyz
'x, y, z'
'-x, y+1/2, -z+1/2'
'-x, -y, -z'
'x, -y-1/2, z-1/2'

loop_
_atom_site_label
_atom_site_type_symbol
_atom_site_fract_x
_atom_site_fract_y
_atom_site_fract_z
_atom_site_U_iso_or_equiv
_atom_site_adp_type
_atom_site_occupancy
_atom_site_symmetry_multiplicity
_atom_site_calc_flag
_atom_site_refinement_flags
C1 C 0.18263(12) 0.44900(17) 0.2271(2) 0.0471(5) Uani 1 1 d .
C2 C 0.20116(13) 0.32315(18) 0.2772(2) 0.0551(5) Uani 1 1 d .
H2A H 0.2473 0.2945 0.2381 0.066 Uiso 1 1 calc R
H2B H 0.2169 0.3238 0.3764 0.066 Uiso 1 1 calc R
C3 C 0.12955(15) 0.2392(2) 0.2393(3) 0.0647(6) Uani 1 1 d .
H3A H 0.1178 0.2294 0.1402 0.078 Uiso 1 1 calc R
H3B H 0.1434 0.1639 0.2807 0.078 Uiso 1 1 calc R
C4 C 0.05695(14) 0.2869(2) 0.2900(2) 0.0639(6) Uani 1 1 d .
C5 C 0.03292(13) 0.4047(2) 0.2347(3) 0.0694(7) Uani 1 1 d .
H5A H -0.0143 0.431 0.2724 0.083 Uiso 1 1 calc R
H5B H 0.0176 0.4001 0.1355 0.083 Uiso 1 1 calc R
C6 C 0.10297(13) 0.4941(2) 0.2707(2) 0.0593(6) Uani 1 1 d .
H6 H 0.0868 0.5626 0.2138 0.071 Uiso 1 1 calc R
C7 C 0.11079(15) 0.5340(2) 0.4187(3) 0.0707(7) Uani 1 1 d .
H7A H 0.1526 0.4877 0.4743 0.085 Uiso 1 1 calc R
H7B H 0.0596 0.5188 0.4509 0.085 Uiso 1 1 calc R
C8 C 0.13209(14) 0.6621(2) 0.4424(3) 0.0708(7) Uani 1 1 d .
H8A H 0.0911 0.7076 0.384 0.085 Uiso 1 1 calc R
H8B H 0.1279 0.6808 0.537 0.085 Uiso 1 1 calc R
C9 C 0.21553(14) 0.7013(2) 0.4161(3) 0.0625(6) Uani 1 1 d .
H9A H 0.2561 0.6768 0.493 0.075 Uiso 1 1 calc R
H9B H 0.2162 0.7855 0.4135 0.075 Uiso 1 1 calc R
C10 C 0.24050(13) 0.65568(17) 0.2840(2) 0.0536(5) Uani 1 1 d .
H10A H 0.2905 0.6935 0.2689 0.064 Uiso 1 1 calc R
H10B H 0.1983 0.6735 0.2066 0.064 Uiso 1 1 calc R
C11 C 0.25371(11) 0.52473(17) 0.29343(19) 0.0428(5) Uani 1 1 d .
H11 H 0.2659 0.5042 0.3912 0.051 Uiso 1 1 calc R
C12 C 0.17373(17) 0.4548(2) 0.0686(2) 0.0731(7) Uani 1 1 d .
H12A H 0.1677 0.5343 0.0393 0.11 Uiso 1 1 calc R
H12B H 0.1265 0.4115 0.0281 0.11 Uiso 1 1 calc R
H12C H 0.2214 0.4223 0.0398 0.11 Uiso 1 1 calc R
C13 C 0.39726(11) 0.51660(16) 0.30088(19) 0.0412(4) Uani 1 1 d .
C14 C 0.46539(11) 0.47335(15) 0.23297(17) 0.0362(4) Uani 1 1 d .
C15 C 0.45335(11) 0.39460(15) 0.12520(17) 0.0385(4) Uani 1 1 d .
H15 H 0.4014 0.3667 0.0917 0.046 Uiso 1 1 calc R
C16 C 0.51970(11) 0.35822(14) 0.06845(17) 0.0374(4) Uani 1 1 d .
C17 C 0.59780(11) 0.39704(16) 0.11488(18) 0.0414(4) Uani 1 1 d .
H17 H 0.6419 0.3723 0.0751 0.05 Uiso 1 1 calc R
C18 C 0.60740(11) 0.47405(16) 0.22291(18) 0.0409(4) Uani 1 1 d .
C19 C 0.54333(11) 0.51299(15) 0.28294(17) 0.0393(4) Uani 1 1 d .
H19 H 0.5522 0.5651 0.356 0.047 Uiso 1 1 calc R
N1 N 0.50614(11) 0.27930(14) -0.05035(16) 0.0464(4) Uani 1 1 d .
N2 N 0.69003(11) 0.51752(16) 0.27598(18) 0.0541(5) Uani 1 1 d .
O1 O 0.02129(12) 0.2357(2) 0.3704(2) 0.0995(7) Uani 1 1 d .
O2 O 0.32466(8) 0.49053(11) 0.22940(13) 0.0451(3) Uani 1 1 d .
O3 O 0.40841(8) 0.56943(13) 0.40799(14) 0.0549(4) Uani 1 1 d .
O4 O 0.43910(10) 0.23386(14) -0.07874(17) 0.0711(5) Uani 1 1 d .
O5 O 0.56188(9) 0.26497(12) -0.11526(14) 0.0575(4) Uani 1 1 d .
O6 O 0.74724(11) 0.47369(19) 0.2326(2) 0.0944(7) Uani 1 1 d .
O7 O 0.69673(10) 0.59456(15) 0.36182(17) 0.0704(5) Uani 1 1 d .

loop_
_atom_site_aniso_label
_atom_site_aniso_U_11
_atom_site_aniso_U_22
_atom_site_aniso_U_33
_atom_site_aniso_U_23
_atom_site_aniso_U_13
_atom_site_aniso_U_12
C1 0.0485(11) 0.0489(12) 0.0443(11) -0.0018(9) 0.0088(9) -0.0034(9)
C2 0.0540(12) 0.0461(12) 0.0655(13) -0.0031(10) 0.0105(10) -0.0002(9)
C3 0.0720(15) 0.0519(13) 0.0692(15) -0.0001(11) 0.0086(12) -0.0100(11)
C4 0.0539(13) 0.0753(16) 0.0605(13) -0.0020(12) 0.0036(11) -0.0217(12)
C5 0.0443(12) 0.0753(16) 0.0861(17) -0.0061(14) 0.0037(11) -0.0068(11)
C6 0.0444(12) 0.0586(13) 0.0743(15) -0.0075(11) 0.0081(10) 0.0000(10)
C7 0.0521(13) 0.0884(18) 0.0777(16) -0.0154(14) 0.0284(12) -0.0093(12)
C8 0.0591(14) 0.0708(16) 0.0871(17) -0.0244(13) 0.0253(12) 0.0028(12)
C9 0.0636(14) 0.0510(13) 0.0776(15) -0.0163(12) 0.0256(12) 0.0008(11)
C10 0.0596(13) 0.0429(11) 0.0604(13) 0.0016(10) 0.0165(10) 0.0003(9)
C11 0.0434(10) 0.0482(11) 0.0390(10) -0.0013(8) 0.0131(8) 0.0018(8)
C12 0.0835(17) 0.0857(18) 0.0475(13) -0.0019(12) 0.0033(12) -0.0218(14)
C13 0.0473(11) 0.0399(10) 0.0373(10) -0.0001(8) 0.0100(9) 0.0007(8)
C14 0.0459(10) 0.0339(9) 0.0298(9) 0.0027(7) 0.0088(7) 0.0011(8)
C15 0.0463(10) 0.0350(9) 0.0344(9) 0.0041(8) 0.0074(8) -0.0010(8)
C16 0.0515(11) 0.0307(9) 0.0310(9) 0.0027(7) 0.0096(8) 0.0044(8)
C17 0.0498(11) 0.0398(10) 0.0370(10) 0.0069(8) 0.0143(8) 0.0064(8)
C18 0.0429(10) 0.0405(10) 0.0388(10) 0.0077(8) 0.0054(8) -0.0025(8)
C19 0.0517(12) 0.0349(10) 0.0319(9) 0.0010(7) 0.0081(8) 0.0006(8)
N1 0.0627(11) 0.0383(9) 0.0394(9) -0.0016(7) 0.0123(8) 0.0054(8)
N2 0.0507(11) 0.0607(11) 0.0511(10) 0.0013(9) 0.0086(8) -0.0087(9)
O1 0.0782(12) 0.1245(17) 0.0985(14) 0.0250(13) 0.0223(11) -0.0252(12)
O2 0.0439(8) 0.0537(8) 0.0393(7) -0.0073(6) 0.0118(6) -0.0006(6)
O3 0.0572(9) 0.0657(9) 0.0431(8) -0.0174(7) 0.0121(6) 0.0012(7)
O4 0.0691(11) 0.0741(11) 0.0706(11) -0.0347(9) 0.0131(8) -0.0097(9)
O5 0.0803(10) 0.0499(8) 0.0486(8) -0.0053(6) 0.0292(8) 0.0057(7)
O6 0.0485(10) 0.1202(16) 0.1173(16) -0.0370(13) 0.0218(10) -0.0065(10)
O7 0.0643(10) 0.0794(11) 0.0656(10) -0.0138(9) 0.0044(8) -0.0192(8)

loop_
_atom_type_symbol
_atom_type_description
_atom_type_scat_dispersion_real
_atom_type_scat_dispersion_imag
_atom_type_scat_source
C C 0.0033 0.0016 'International Tables Vol C Tables 4.2.6.8 and 6.1.1.4'
H H 0 0 'International Tables Vol C Tables 4.2.6.8 and 6.1.1.4'
N N 0.0061 0.0033 'International Tables Vol C Tables 4.2.6.8 and 6.1.1.4'
O O 0.0106 0.006 'International Tables Vol C Tables 4.2.6.8 and 6.1.1.4'

loop_
_geom_angle_atom_site_label_1
_geom_angle_atom_site_label_2
_geom_angle_atom_site_label_3
_geom_angle
C11 C1 C6 109.04(16)
C11 C1 C12 110.33(17)
C6 C1 C12 108.70(18)
C11 C1 C2 107.42(16)
C6 C1 C2 111.18(17)
C12 C1 C2 110.15(18)
C3 C2 C1 114.09(18)
C3 C2 H2A 108.7
C1 C2 H2A 108.7
C3 C2 H2B 108.7
C1 C2 H2B 108.7
H2A C2 H2B 107.6
C4 C3 C2 109.00(19)
C4 C3 H3A 109.9
C2 C3 H3A 109.9
C4 C3 H3B 109.9
C2 C3 H3B 109.9
H3A C3 H3B 108.3
O1 C4 C3 123.3(2)
O1 C4 C5 123.3(2)
C3 C4 C5 113.4(2)
C4 C5 C6 111.98(18)
C4 C5 H5A 109.2
C6 C5 H5A 109.2
C4 C5 H5B 109.2
C6 C5 H5B 109.2
H5A C5 H5B 107.9
C7 C6 C1 115.24(18)
C7 C6 C5 111.4(2)
C1 C6 C5 110.95(18)
C7 C6 H6 106.2
C1 C6 H6 106.2
C5 C6 H6 106.2
C6 C7 C8 114.9(2)
C6 C7 H7A 108.5
C8 C7 H7A 108.5
C6 C7 H7B 108.5
C8 C7 H7B 108.5
H7A C7 H7B 107.5
C9 C8 C7 117.12(18)
C9 C8 H8A 108
C7 C8 H8A 108
C9 C8 H8B 108
C7 C8 H8B 108
H8A C8 H8B 107.3
C8 C9 C10 115.28(19)
C8 C9 H9A 108.5
C10 C9 H9A 108.5
C8 C9 H9B 108.5
C10 C9 H9B 108.5
H9A C9 H9B 107.5
C9 C10 C11 110.24(17)
C9 C10 H10A 109.6
C11 C10 H10A 109.6
C9 C10 H10B 109.6
C11 C10 H10B 109.6
H10A C10 H10B 108.1
O2 C11 C10 110.76(15)
O2 C11 C1 106.25(14)
C10 C11 C1 116.47(17)
O2 C11 H11 107.7
C10 C11 H11 107.7
C1 C11 H11 107.7
C1 C12 H12A 109.5
C1 C12 H12B 109.5
H12A C12 H12B 109.5
C1 C12 H12C 109.5
H12A C12 H12C 109.5
H12B C12 H12C 109.5
O3 C13 O2 125.08(17)
O3 C13 C14 122.79(17)
O2 C13 C14 112.12(15)
C19 C14 C15 119.86(16)
C19 C14 C13 117.66(16)
C15 C14 C13 122.48(17)
C16 C15 C14 118.95(17)
C16 C15 H15 120.5
C14 C15 H15 120.5
C17 C16 C15 122.55(16)
C17 C16 N1 118.60(16)
C15 C16 N1 118.79(17)
C18 C17 C16 116.77(16)
C18 C17 H17 121.6
C16 C17 H17 121.6
C19 C18 C17 122.93(17)
C19 C18 N2 118.55(17)
C17 C18 N2 118.52(17)
C18 C19 C14 118.94(17)
C18 C19 H19 120.5
C14 C19 H19 120.5
O5 N1 O4 124.34(16)
O5 N1 C16 118.06(17)
O4 N1 C16 117.59(16)
O6 N2 O7 123.99(19)
O6 N2 C18 118.10(19)
O7 N2 C18 117.90(18)
C13 O2 C11 115.58(14)

loop_
_geom_bond_atom_site_label_1
_geom_bond_atom_site_label_2
_geom_bond_distance
C1 C11 1.527(3)
C1 C6 1.546(3)
C1 C12 1.546(3)
C1 C2 1.546(3)
C2 C3 1.531(3)
C2 H2A 0.97
C2 H2B 0.97
C3 C4 1.484(3)
C3 H3A 0.97
C3 H3B 0.97
C4 O1 1.216(3)
C4 C5 1.492(3)
C5 C6 1.551(3)
C5 H5A 0.97
C5 H5B 0.97
C6 C7 1.515(3)
C6 H6 0.98
C7 C8 1.527(3)
C7 H7A 0.97
C7 H7B 0.97
C8 C9 1.520(3)
C8 H8A 0.97
C8 H8B 0.97
C9 C10 1.522(3)
C9 H9A 0.97
C9 H9B 0.97
C10 C11 1.525(3)
C10 H10A 0.97
C10 H10B 0.97
C11 O2 1.478(2)
C11 H11 0.98
C12 H12A 0.96
C12 H12B 0.96
C12 H12C 0.96
C13 O3 1.206(2)
C13 O2 1.328(2)
C13 C14 1.491(3)
C14 C19 1.385(3)
C14 C15 1.386(2)
C15 C16 1.380(3)
C15 H15 0.93
C16 C17 1.378(3)
C16 N1 1.470(2)
C17 C18 1.375(3)
C17 H17 0.93
C18 C19 1.374(3)
C18 N2 1.474(3)
C19 H19 0.93
N1 O5 1.219(2)
N1 O4 1.221(2)
N2 O6 1.213(2)
N2 O7 1.218(2)

loop_
_geom_torsion_atom_site_label_1
_geom_torsion_atom_site_label_2
_geom_torsion_atom_site_label_3
_geom_torsion_atom_site_label_4
_geom_torsion
C11 C1 C2 C3 170.42(17)
C6 C1 C2 C3 51.2(2)
C12 C1 C2 C3 -69.4(2)
C1 C2 C3 C4 -54.4(3)
C2 C3 C4 O1 -121.3(2)
C2 C3 C4 C5 57.7(3)
O1 C4 C5 C6 120.6(3)
C3 C4 C5 C6 -58.3(3)
C11 C1 C6 C7 -39.1(3)
C12 C1 C6 C7 -159.4(2)
C2 C1 C6 C7 79.2(2)
C11 C1 C6 C5 -166.84(18)
C12 C1 C6 C5 72.8(2)
C2 C1 C6 C5 -48.6(2)
C4 C5 C6 C7 -77.4(3)
C4 C5 C6 C1 52.4(3)
C1 C6 C7 C8 90.0(3)
C5 C6 C7 C8 -142.5(2)
C6 C7 C8 C9 -65.9(3)
C7 C8 C9 C10 44.9(3)
C8 C9 C10 C11 -67.4(3)
C9 C10 C11 O2 -140.98(17)
C9 C10 C11 C1 97.5(2)
C6 C1 C11 O2 -170.43(15)
C12 C1 C11 O2 -51.1(2)
C2 C1 C11 O2 68.98(18)
C6 C1 C11 C10 -46.5(2)
C12 C1 C11 C10 72.8(2)
C2 C1 C11 C10 -167.14(16)
O3 C13 C14 C19 -11.4(3)
O2 C13 C14 C19 168.29(15)
O3 C13 C14 C15 167.42(18)
O2 C13 C14 C15 -12.9(2)
C19 C14 C15 C16 -0.8(2)
C13 C14 C15 C16 -179.57(16)
C14 C15 C16 C17 0.1(3)
C14 C15 C16 N1 -176.94(15)
C15 C16 C17 C18 0.6(3)
N1 C16 C17 C18 177.65(15)
C16 C17 C18 C19 -0.7(3)
C16 C17 C18 N2 179.85(16)
C17 C18 C19 C14 0.0(3)
N2 C18 C19 C14 179.46(15)
C15 C14 C19 C18 0.8(3)
C13 C14 C19 C18 179.60(15)
C17 C16 N1 O5 -10.6(2)
C15 C16 N1 O5 166.55(16)
C17 C16 N1 O4 170.57(17)
C15 C16 N1 O4 -12.3(2)
C19 C18 N2 O6 172.3(2)
C17 C18 N2 O6 -8.2(3)
C19 C18 N2 O7 -7.0(3)
C17 C18 N2 O7 172.54(17)
O3 C13 O2 C11 -3.5(3)
C14 C13 O2 C11 176.81(14)
C10 C11 O2 C13 73.8(2)
C1 C11 O2 C13 -158.83(15)
